data_2212555
loop_
_publ_author_name
'Krishnan Ravikumar'
'Balasubramanian Sridhar'

_publ_section_title
;
 An orthorhombic polymorph of palonosetron hydrochloride
;
_journal_coeditor_code GK2050
_journal_issue 3
_journal_name_full 'Acta Crystallographica Section E'
_journal_page_first o1404
_journal_page_last o1406
_journal_paper_doi 10.1107/S1600536807007829
_journal_volume 63
_journal_year 2007
_chemical_formula_iupac 'C19 H25 O N2 + , Cl -'
_chemical_formula_moiety 'C19 H25 O N2 + , Cl -'
_chemical_formula_sum 'C19 H25 Cl N2 O'
_chemical_formula_weight 332.86
_chemical_name_common 'Palonosetron hydrochloride'
_chemical_name_systematic
;
2-[(S)-1-azoniabicyclo[2.2.2]oct-3-yl]-2,3,3a,4,5,6-hexahydro-1H-
benz[de]isoquinolin-1-one chloride
;
_space_group_IT_number 19
_symmetry_cell_setting orthorhombic
_symmetry_space_group_name_Hall 'P 2ac 2ab'
_symmetry_space_group_name_H-M 'P 21 21 21'
_atom_sites_solution_hydrogens geom
_atom_sites_solution_primary direct
_atom_sites_solution_secondary difmap
_audit_creation_method SHELXL97
_cell_angle_alpha 90.00
_cell_angle_beta 90.00
_cell_angle_gamma 90.00
_cell_formula_units_Z 4
_cell_length_a 7.4972(7)
_cell_length_b 9.0288(8)
_cell_length_c 25.045(2)
_cell_measurement_reflns_used 8390
_cell_measurement_temperature 294(2)
_cell_measurement_theta_max 27.73
_cell_measurement_theta_min 2.39
_cell_volume 1695.3(3)
_computing_cell_refinement 'SAINT (Bruker, 2001)'
_computing_data_collection 'SMART (Bruker, 2001)'
_computing_data_reduction SAINT
_computing_molecular_graphics
;
SHELXTL/PC (Sheldrick, 1990), DIAMOND (Brandenburg & Putz, 2005)
and MERCURY (Macrae <i>et al.</i>,  2006)
;
_computing_publication_material SHELXL97
_computing_structure_refinement 'SHELXL97 (Sheldrick, 1997)'
_computing_structure_solution 'SHELXS97 (Sheldrick, 1997)'
_diffrn_ambient_temperature 294(2)
_diffrn_measured_fraction_theta_full 1.000
_diffrn_measured_fraction_theta_max 1.000
_diffrn_measurement_device 'Bruker SMART APEX CCD area-detector'
_diffrn_measurement_device_type 'Bruker SMART APEX CCD area-detector'
_diffrn_measurement_method \w
_diffrn_radiation_monochromator graphite
_diffrn_radiation_source 'fine-focus sealed tube'
_diffrn_radiation_type MoK\a
_diffrn_radiation_wavelength 0.71073
_diffrn_reflns_av_R_equivalents 0.0196
_diffrn_reflns_av_sigmaI/netI 0.0178
_diffrn_reflns_limit_h_max 8
_diffrn_reflns_limit_h_min -8
_diffrn_reflns_limit_k_max 10
_diffrn_reflns_limit_k_min -10
_diffrn_reflns_limit_l_max 29
_diffrn_reflns_limit_l_min -29
_diffrn_reflns_number 12219
_diffrn_reflns_theta_full 25.00
_diffrn_reflns_theta_max 24.99
_diffrn_reflns_theta_min 1.63
_diffrn_standards_number 0
_exptl_absorpt_coefficient_mu 0.232
_exptl_absorpt_correction_type none
_exptl_crystal_colour colourless
_exptl_crystal_density_diffrn 1.304
_exptl_crystal_density_method 'not measured'
_exptl_crystal_description needles
_exptl_crystal_F_000 712
_exptl_crystal_size_max 0.17
_exptl_crystal_size_mid 0.13
_exptl_crystal_size_min 0.07
_refine_diff_density_max 0.185
_refine_diff_density_min -0.123
_refine_ls_abs_structure_details 'Flack & Bernardinelli (2000), with how many Friedel pairs?'
_refine_ls_abs_structure_Flack -0.14(5)
_refine_ls_extinction_method none
_refine_ls_goodness_of_fit_ref 1.074
_refine_ls_hydrogen_treatment mixed
_refine_ls_matrix_type full
_refine_ls_number_parameters 212
_refine_ls_number_reflns 2980
_refine_ls_number_restraints 0
_refine_ls_restrained_S_all 1.074
_refine_ls_R_factor_all 0.0284
_refine_ls_R_factor_gt 0.0277
_refine_ls_shift/su_max 0.000
_refine_ls_shift/su_mean 0.000
_refine_ls_structure_factor_coef Fsqd
_refine_ls_weighting_details 'calc w = 1/[\s^2^(Fo^2^)+(0.0386P)^2^+0.2731P] where P=(Fo^2^+2Fc^2^)/3'
_refine_ls_weighting_scheme calc
_refine_ls_wR_factor_gt 0.0727
_refine_ls_wR_factor_ref 0.0731
_reflns_number_gt 2914
_reflns_number_total 2980
_reflns_threshold_expression I>2\s(I)
_cod_data_source_file gk2050.cif
_cod_data_source_block I
_cod_database_code 2212555
_cod_database_fobs_code 2212555

loop_
_symmetry_equiv_pos_as_xyz
'x, y, z'
'-x+1/2, -y, z+1/2'
'-x, y+1/2, -z+1/2'
'x+1/2, -y+1/2, -z'

loop_
_atom_site_type_symbol
_atom_site_label
_atom_site_fract_x
_atom_site_fract_y
_atom_site_fract_z
_atom_site_U_iso_or_equiv
_atom_site_adp_type
_atom_site_calc_flag
_atom_site_refinement_flags
_atom_site_occupancy
C C1 -0.1060(2) 0.60091(17) 0.08432(6) 0.0373(3) Uani d . 1
C C2 -0.1624(2) 0.57056(18) 0.02805(6) 0.0355(3) Uani d . 1
C C3 -0.3327(2) 0.61272(19) 0.01219(7) 0.0423(4) Uani d . 1
H H3 -0.4073 0.6627 0.0358 0.051 Uiso calc R 1
C C4 -0.3903(2) 0.5800(2) -0.03872(7) 0.0453(4) Uani d . 1
H H4 -0.5039 0.6086 -0.0495 0.054 Uiso calc R 1
C C5 -0.2808(2) 0.50515(18) -0.07368(6) 0.0435(4) Uani d . 1
H H5 -0.3231 0.4809 -0.1075 0.052 Uiso calc R 1
C C6 -0.1073(2) 0.46498(18) -0.05924(6) 0.0396(4) Uani d . 1
C C7 0.0101(3) 0.3825(2) -0.09796(7) 0.0510(5) Uani d . 1
H H7A -0.0024 0.4265 -0.1331 0.061 Uiso calc R 1
H H7B -0.0303 0.2806 -0.1002 0.061 Uiso calc R 1
C C8 0.2058(3) 0.3840(2) -0.08219(7) 0.0538(5) Uani d . 1
H H8A 0.2554 0.4817 -0.0886 0.065 Uiso calc R 1
H H8B 0.2710 0.3134 -0.1038 0.065 Uiso calc R 1
C C9 0.2260(3) 0.34429(19) -0.02333(6) 0.0463(4) Uani d . 1
H H9A 0.1723 0.2483 -0.0167 0.056 Uiso calc R 1
H H9B 0.3516 0.3381 -0.0143 0.056 Uiso calc R 1
C C10 0.1361(2) 0.46076(18) 0.01153(6) 0.0375(4) Uani d . 1
H H10 0.2086 0.5509 0.0098 0.045 Uiso calc R 1
C C11 0.1238(2) 0.41481(18) 0.06975(6) 0.0406(4) Uani d . 1
H H11A 0.0498 0.3271 0.0729 0.049 Uiso calc R 1
H H11B 0.2418 0.3908 0.0831 0.049 Uiso calc R 1
C C12 -0.0483(2) 0.49938(17) -0.00776(6) 0.0359(3) Uani d . 1
C C13 0.0831(2) 0.54892(18) 0.15961(6) 0.0362(4) Uani d . 1
H H13 -0.0182 0.5061 0.1789 0.043 Uiso calc R 1
C C14 0.2531(2) 0.47102(16) 0.17879(6) 0.0395(3) Uani d . 1
H H14 0.2505 0.3663 0.1685 0.047 Uiso calc R 1
C C15 0.4210(2) 0.5453(2) 0.15660(7) 0.0453(4) Uani d . 1
H H15A 0.5261 0.4943 0.1697 0.054 Uiso calc R 1
H H15B 0.4210 0.5393 0.1179 0.054 Uiso calc R 1
C C16 0.4261(3) 0.7062(2) 0.17383(8) 0.0511(5) Uani d . 1
H H16A 0.5329 0.7247 0.1947 0.061 Uiso calc R 1
H H16B 0.4289 0.7699 0.1426 0.061 Uiso calc R 1
C C17 0.0975(2) 0.71324(19) 0.17526(7) 0.0415(4) Uani d . 1
H H17A 0.0982 0.7740 0.1433 0.050 Uiso calc R 1
H H17B -0.0051 0.7412 0.1966 0.050 Uiso calc R 1
C C18 0.2643(3) 0.6481(2) 0.25577(6) 0.0524(4) Uani d . 1
H H18A 0.1615 0.6727 0.2775 0.063 Uiso calc R 1
H H18B 0.3712 0.6673 0.2765 0.063 Uiso calc R 1
C C19 0.2573(3) 0.48537(19) 0.23969(7) 0.0508(4) Uani d . 1
H H19A 0.1517 0.4396 0.2548 0.061 Uiso calc R 1
H H19B 0.3611 0.4343 0.2537 0.061 Uiso calc R 1
N N1 0.04677(17) 0.53553(14) 0.10178(5) 0.0370(3) Uani d . 1
N N2 0.2649(2) 0.73983(15) 0.20648(5) 0.0411(3) Uani d . 1
H H2N 0.272(3) 0.837(2) 0.2147(7) 0.050(5) Uiso d . 1
O O1 -0.19598(16) 0.68199(15) 0.11324(5) 0.0492(3) Uani d . 1
Cl Cl1 0.23764(6) 1.07041(4) 0.224403(16) 0.04833(12) Uani d . 1

loop_
_atom_site_aniso_label
_atom_site_aniso_U_11
_atom_site_aniso_U_22
_atom_site_aniso_U_33
_atom_site_aniso_U_12
_atom_site_aniso_U_13
_atom_site_aniso_U_23
C1 0.0320(8) 0.0363(8) 0.0437(8) -0.0014(7) 0.0006(7) 0.0001(7)
C2 0.0336(7) 0.0326(8) 0.0402(8) -0.0022(7) -0.0034(6) 0.0035(7)
C3 0.0373(8) 0.0419(9) 0.0477(9) 0.0022(7) 0.0001(7) 0.0067(7)
C4 0.0367(8) 0.0481(10) 0.0512(9) 0.0003(8) -0.0097(7) 0.0121(8)
C5 0.0478(10) 0.0439(8) 0.0387(8) -0.0062(8) -0.0104(8) 0.0064(7)
C6 0.0431(9) 0.0366(8) 0.0392(8) -0.0060(7) -0.0046(7) 0.0049(7)
C7 0.0532(11) 0.0582(11) 0.0416(9) 0.0003(9) -0.0058(8) -0.0072(8)
C8 0.0494(10) 0.0670(11) 0.0451(9) 0.0034(9) 0.0024(8) -0.0099(9)
C9 0.0417(10) 0.0509(9) 0.0464(9) 0.0062(8) -0.0023(8) -0.0085(7)
C10 0.0342(8) 0.0356(8) 0.0427(8) -0.0003(7) -0.0035(7) -0.0044(7)
C11 0.0423(9) 0.0359(8) 0.0436(9) 0.0053(7) -0.0077(7) -0.0059(7)
C12 0.0361(8) 0.0317(7) 0.0398(8) -0.0044(6) -0.0021(7) 0.0033(6)
C13 0.0374(8) 0.0361(9) 0.0351(8) -0.0017(7) 0.0014(6) 0.0028(7)
C14 0.0463(9) 0.0318(7) 0.0403(8) 0.0027(8) -0.0053(8) 0.0019(6)
C15 0.0403(9) 0.0495(11) 0.0462(9) 0.0024(8) -0.0020(7) -0.0076(8)
C16 0.0464(10) 0.0451(11) 0.0617(11) -0.0062(8) 0.0052(9) -0.0007(9)
C17 0.0454(9) 0.0388(9) 0.0403(8) 0.0049(7) -0.0081(7) -0.0030(8)
C18 0.0661(12) 0.0577(10) 0.0335(8) 0.0052(11) -0.0052(9) 0.0006(7)
C19 0.0614(11) 0.0484(9) 0.0425(8) -0.0016(10) -0.0090(9) 0.0120(7)
N1 0.0376(7) 0.0372(7) 0.0364(7) 0.0047(6) -0.0048(6) -0.0025(6)
N2 0.0485(8) 0.0351(7) 0.0396(7) -0.0003(7) -0.0054(7) -0.0037(5)
O1 0.0407(7) 0.0606(7) 0.0465(6) 0.0092(6) 0.0010(5) -0.0075(6)
Cl1 0.0555(2) 0.0391(2) 0.0504(2) -0.0016(2) 0.0080(2) -0.00779(16)

loop_
_atom_type_symbol
_atom_type_description
_atom_type_scat_dispersion_real
_atom_type_scat_dispersion_imag
_atom_type_scat_source
C C 0.0033 0.0016 'International Tables Vol C Tables 4.2.6.8 and 6.1.1.4'
H H 0.0000 0.0000 'International Tables Vol C Tables 4.2.6.8 and 6.1.1.4'
N N 0.0061 0.0033 'International Tables Vol C Tables 4.2.6.8 and 6.1.1.4'
O O 0.0106 0.0060 'International Tables Vol C Tables 4.2.6.8 and 6.1.1.4'
Cl Cl 0.1484 0.1585 'International Tables Vol C Tables 4.2.6.8 and 6.1.1.4'

loop_
_geom_angle_atom_site_label_1
_geom_angle_atom_site_label_2
_geom_angle_atom_site_label_3
_geom_angle
O1 C1 N1 122.01(15)
O1 C1 C2 120.52(14)
N1 C1 C2 117.47(14)
C3 C2 C12 120.36(15)
C3 C2 C1 118.59(15)
C12 C2 C1 121.04(14)
C4 C3 C2 119.55(17)
C4 C3 H3 120.2
C2 C3 H3 120.2
C5 C4 C3 120.45(16)
C5 C4 H4 119.8
C3 C4 H4 119.8
C4 C5 C6 121.15(15)
C4 C5 H5 119.4
C6 C5 H5 119.4
C12 C6 C5 118.38(16)
C12 C6 C7 121.25(15)
C5 C6 C7 120.34(15)
C6 C7 C8 113.08(15)
C6 C7 H7A 109.0
C8 C7 H7A 109.0
C6 C7 H7B 109.0
C8 C7 H7B 109.0
H7A C7 H7B 107.8
C7 C8 C9 110.18(16)
C7 C8 H8A 109.6
C9 C8 H8A 109.6
C7 C8 H8B 109.6
C9 C8 H8B 109.6
H8A C8 H8B 108.1
C10 C9 C8 110.34(14)
C10 C9 H9A 109.6
C8 C9 H9A 109.6
C10 C9 H9B 109.6
C8 C9 H9B 109.6
H9A C9 H9B 108.1
C12 C10 C11 108.41(13)
C12 C10 C9 112.45(13)
C11 C10 C9 112.86(13)
C12 C10 H10 107.6
C11 C10 H10 107.6
C9 C10 H10 107.6
N1 C11 C10 110.18(13)
N1 C11 H11A 109.6
C10 C11 H11A 109.6
N1 C11 H11B 109.6
C10 C11 H11B 109.6
H11A C11 H11B 108.1
C2 C12 C6 120.04(15)
C2 C12 C10 117.59(14)
C6 C12 C10 122.36(15)
N1 C13 C14 114.99(13)
N1 C13 C17 109.96(12)
C14 C13 C17 107.71(13)
N1 C13 H13 108.0
C14 C13 H13 108.0
C17 C13 H13 108.0
C15 C14 C19 107.91(15)
C15 C14 C13 111.67(12)
C19 C14 C13 106.89(14)
C15 C14 H14 110.1
C19 C14 H14 110.1
C13 C14 H14 110.1
C16 C15 C14 109.71(14)
C16 C15 H15A 109.7
C14 C15 H15A 109.7
C16 C15 H15B 109.7
C14 C15 H15B 109.7
H15A C15 H15B 108.2
N2 C16 C15 109.31(15)
N2 C16 H16A 109.8
C15 C16 H16A 109.8
N2 C16 H16B 109.8
C15 C16 H16B 109.8
H16A C16 H16B 108.3
N2 C17 C13 110.27(13)
N2 C17 H17A 109.6
C13 C17 H17A 109.6
N2 C17 H17B 109.6
C13 C17 H17B 109.6
H17A C17 H17B 108.1
N2 C18 C19 108.53(13)
N2 C18 H18A 110.0
C19 C18 H18A 110.0
N2 C18 H18B 110.0
C19 C18 H18B 110.0
H18A C18 H18B 108.4
C18 C19 C14 110.20(13)
C18 C19 H19A 109.6
C14 C19 H19A 109.6
C18 C19 H19B 109.6
C14 C19 H19B 109.6
H19A C19 H19B 108.1
C1 N1 C11 118.45(13)
C1 N1 C13 115.75(13)
C11 N1 C13 121.49(12)
C18 N2 C16 110.18(15)
C18 N2 C17 109.96(15)
C16 N2 C17 111.11(12)
C18 N2 H2N 110.6(12)
C16 N2 H2N 105.9(13)
C17 N2 H2N 109.0(13)

loop_
_geom_bond_atom_site_label_1
_geom_bond_atom_site_label_2
_geom_bond_distance
C1 O1 1.2313(19)
C1 N1 1.361(2)
C1 C2 1.497(2)
C2 C3 1.390(2)
C2 C12 1.397(2)
C3 C4 1.378(3)
C3 H3 0.9300
C4 C5 1.377(2)
C4 H4 0.9300
C5 C6 1.398(2)
C5 H5 0.9300
C6 C12 1.398(2)
C6 C7 1.506(3)
C7 C8 1.520(3)
C7 H7A 0.9700
C7 H7B 0.9700
C8 C9 1.525(2)
C8 H8A 0.9700
C8 H8B 0.9700
C9 C10 1.524(2)
C9 H9A 0.9700
C9 H9B 0.9700
C10 C12 1.505(2)
C10 C11 1.519(2)
C10 H10 0.9800
C11 N1 1.471(2)
C11 H11A 0.9700
C11 H11B 0.9700
C13 N1 1.4787(19)
C13 C14 1.533(2)
C13 C17 1.538(2)
C13 H13 0.9800
C14 C15 1.531(2)
C14 C19 1.531(2)
C14 H14 0.9800
C15 C16 1.516(3)
C15 H15A 0.9700
C15 H15B 0.9700
C16 N2 1.491(2)
C16 H16A 0.9700
C16 H16B 0.9700
C17 N2 1.498(2)
C17 H17A 0.9700
C17 H17B 0.9700
C18 N2 1.486(2)
C18 C19 1.524(3)
C18 H18A 0.9700
C18 H18B 0.9700
C19 H19A 0.9700
C19 H19B 0.9700
N2 H2N 0.90(2)

loop_
_geom_hbond_atom_site_label_D
_geom_hbond_atom_site_label_H
_geom_hbond_atom_site_label_A
_geom_hbond_site_symmetry_A
_geom_hbond_distance_DH
_geom_hbond_distance_HA
_geom_hbond_distance_DA
_geom_hbond_angle_DHA
N2 H2N Cl1 . 0.90(2) 2.14(2) 3.0250(10) 168(2)
C5 H5 Cl1 4_465 0.93 3.00 3.839(2) 151
C7 H7A Cl1 4_465 0.97 3.00 3.792(2) 139
C13 H13 Cl1 3_545 0.98 2.98 3.776(2) 139
C16 H16A Cl1 3_645 0.97 3.00 3.789(2) 139
C9 H9A Cg1 3_555 0.97 2.89 3.672(2) 138

loop_
_geom_torsion_atom_site_label_1
_geom_torsion_atom_site_label_2
_geom_torsion_atom_site_label_3
_geom_torsion_atom_site_label_4
_geom_torsion
O1 C1 C2 C3 -11.6(2)
N1 C1 C2 C3 168.30(14)
O1 C1 C2 C12 169.42(16)
N1 C1 C2 C12 -10.7(2)
C12 C2 C3 C4 1.9(2)
C1 C2 C3 C4 -177.13(16)
C2 C3 C4 C5 0.4(3)
C3 C4 C5 C6 -2.1(3)
C4 C5 C6 C12 1.5(2)
C4 C5 C6 C7 179.68(16)
C12 C6 C7 C8 -17.4(2)
C5 C6 C7 C8 164.55(17)
C6 C7 C8 C9 47.5(2)
C7 C8 C9 C10 -63.6(2)
C8 C9 C10 C12 47.19(19)
C8 C9 C10 C11 170.21(14)
C12 C10 C11 N1 -58.46(17)
C9 C10 C11 N1 176.30(14)
C3 C2 C12 C6 -2.5(2)
C1 C2 C12 C6 176.53(14)
C3 C2 C12 C10 178.26(14)
C1 C2 C12 C10 -2.7(2)
C5 C6 C12 C2 0.8(2)
C7 C6 C12 C2 -177.36(16)
C5 C6 C12 C10 179.99(14)
C7 C6 C12 C10 1.9(2)
C11 C10 C12 C2 36.68(19)
C9 C10 C12 C2 162.16(14)
C11 C10 C12 C6 -142.57(15)
C9 C10 C12 C6 -17.1(2)
N1 C13 C14 C15 67.37(16)
C17 C13 C14 C15 -55.61(16)
N1 C13 C14 C19 -174.83(13)
C17 C13 C14 C19 62.19(16)
C19 C14 C15 C16 -58.45(18)
C13 C14 C15 C16 58.73(18)
C14 C15 C16 N2 -0.4(2)
N1 C13 C17 N2 -129.46(13)
C14 C13 C17 N2 -3.46(18)
N2 C18 C19 C14 -0.1(3)
C15 C14 C19 C18 58.9(2)
C13 C14 C19 C18 -61.3(2)
O1 C1 N1 C11 166.11(15)
C2 C1 N1 C11 -13.7(2)
O1 C1 N1 C13 9.0(2)
C2 C1 N1 C13 -170.81(13)
C10 C11 N1 C1 49.09(19)
C10 C11 N1 C13 -155.21(13)
C14 C13 N1 C1 178.42(13)
C17 C13 N1 C1 -59.81(17)
C14 C13 N1 C11 22.1(2)
C17 C13 N1 C11 143.87(15)
C19 C18 N2 C16 -61.6(2)
C19 C18 N2 C17 61.2(2)
C15 C16 N2 C18 62.29(19)
C15 C16 N2 C17 -59.84(18)
C13 C17 N2 C18 -59.74(17)
C13 C17 N2 C16 62.51(17)

loop_
_cod_related_entry_id
_cod_related_entry_database
_cod_related_entry_code
1 ChemSpider 5293509
